data_7107002
loop_
_publ_author_name
'Srinu Tothadi'
'Arijit Mukherjee'
'Gautam R. Desiraju'

_publ_section_title
;
 Shape and size mimicry in the design of ternary molecular solids: towards
 a robust strategy for crystal engineering
;
_journal_name_full Chem.Commun.
_journal_page_first 12080
_journal_paper_doi 10.1039/c1cc14567c
_journal_volume 47
_journal_year 2011
_chemical_formula_sum 'C32 H28 N2 O4 S2'
_chemical_formula_weight 568.48
_chemical_name_systematic
;
?
;
_space_group_IT_number 14
_symmetry_cell_setting monoclinic
_symmetry_space_group_name_Hall '-P 2ybc'
_symmetry_space_group_name_H-M 'P 1 21/c 1'
_atom_sites_solution_hydrogens geom
_atom_sites_solution_primary direct
_atom_sites_solution_secondary difmap
_audit_creation_method SHELXL-97
_cell_angle_alpha 90.00
_cell_angle_beta 126.99(3)
_cell_angle_gamma 90.00
_cell_formula_units_Z 2
_cell_length_a 7.827(6)
_cell_length_b 18.987(14)
_cell_length_c 11.956(6)
_cell_measurement_reflns_used 4228
_cell_measurement_temperature 150(2)
_cell_measurement_theta_max 27.5
_cell_measurement_theta_min 2.1
_cell_volume 1419.2(18)
_computing_cell_refinement 'CrystalClear-SM Expert 2.0 rc14 (Rigaku, 2009)'
_computing_data_collection 'CrystalClear-SM Expert 2.0 rc14 (Rigaku, 2009)'
_computing_data_reduction 'CrystalClear-SM Expert 2.0 rc14 (Rigaku, 2009)'
_computing_structure_refinement 'SHELXL-97 (Sheldrick, 1997)'
_computing_structure_solution 'SHELXS-97 (Sheldrick, 1990)'
_diffrn_ambient_temperature 150(2)
_diffrn_measured_fraction_theta_full 0.995
_diffrn_measured_fraction_theta_max 0.995
_diffrn_measurement_device 'XtaLABmini: Fixed Chi 2 circle'
_diffrn_measurement_device_type 'Rigaku Mercury375R (2x2 bin mode)'
_diffrn_measurement_method 'profile data from \w-scans'
_diffrn_radiation_monochromator graphite
_diffrn_radiation_source 'fine-focus sealed tube'
_diffrn_radiation_type MoK\a
_diffrn_radiation_wavelength 0.71073
_diffrn_reflns_av_R_equivalents 0.1445
_diffrn_reflns_av_sigmaI/netI 0.0866
_diffrn_reflns_limit_h_max 10
_diffrn_reflns_limit_h_min -10
_diffrn_reflns_limit_k_max 24
_diffrn_reflns_limit_k_min -24
_diffrn_reflns_limit_l_max 15
_diffrn_reflns_limit_l_min -15
_diffrn_reflns_number 14493
_diffrn_reflns_theta_full 27.51
_diffrn_reflns_theta_max 27.51
_diffrn_reflns_theta_min 2.15
_exptl_absorpt_coefficient_mu 0.228
_exptl_absorpt_correction_T_max 0.9775
_exptl_absorpt_correction_T_min 0.9347
_exptl_absorpt_correction_type multi-scan
_exptl_absorpt_process_details 'Jacobson, R. (1998) Private communication'
_exptl_crystal_colour colourless
_exptl_crystal_density_diffrn 1.330
_exptl_crystal_density_method 'not measured'
_exptl_crystal_description block
_exptl_crystal_F_000 596
_exptl_crystal_size_max 0.30
_exptl_crystal_size_mid 0.20
_exptl_crystal_size_min 0.10
_refine_diff_density_max 0.592
_refine_diff_density_min -0.484
_refine_diff_density_rms 0.079
_refine_ls_extinction_method none
_refine_ls_goodness_of_fit_ref 1.049
_refine_ls_hydrogen_treatment constr
_refine_ls_matrix_type full
_refine_ls_number_parameters 182
_refine_ls_number_reflns 3250
_refine_ls_number_restraints 0
_refine_ls_restrained_S_all 1.049
_refine_ls_R_factor_all 0.0633
_refine_ls_R_factor_gt 0.0573
_refine_ls_shift/su_max 0.034
_refine_ls_shift/su_mean 0.001
_refine_ls_structure_factor_coef Fsqd
_refine_ls_weighting_details 'calc w=1/[\s^2^(Fo^2^)+(0.0988P)^2^+0.3055P] where P=(Fo^2^+2Fc^2^)/3'
_refine_ls_weighting_scheme calc
_refine_ls_wR_factor_gt 0.1713
_refine_ls_wR_factor_ref 0.1836
_reflns_number_gt 2807
_reflns_number_total 3250
_reflns_threshold_expression >2\s(I)
_cod_data_source_file c1cc14567c.txt
_cod_data_source_block 26dht_44bp_btp_e_211ploton
_cod_original_cell_volume 1419.2(17)
_cod_original_sg_symbol_H-M 'P 21/c'
_cod_database_code 7107002

loop_
_symmetry_equiv_pos_as_xyz
'x, y, z'
'-x, y+1/2, -z+1/2'
'-x, -y, -z'
'x, -y-1/2, z-1/2'

loop_
_atom_site_label
_atom_site_type_symbol
_atom_site_fract_x
_atom_site_fract_y
_atom_site_fract_z
_atom_site_U_iso_or_equiv
_atom_site_adp_type
_atom_site_occupancy
_atom_site_symmetry_multiplicity
_atom_site_calc_flag
_atom_site_refinement_flags
N2 N 0.8889(2) 0.08653(8) 0.32023(15) 0.0278(3) Uani 1 1 d .
C26 C 0.5824(2) 0.01799(8) 0.06707(15) 0.0200(3) Uani 1 1 d .
C27 C 0.7622(3) -0.01694(9) 0.17717(18) 0.0302(4) Uani 1 1 d .
H11 H 0.7843 -0.0651 0.1678 0.036 Uiso 1 1 calc R
C30 C 0.5634(3) 0.08903(9) 0.08787(19) 0.0284(4) Uani 1 1 d .
H9 H 0.4441 0.1157 0.0157 0.034 Uiso 1 1 calc R
C31 C 0.7199(3) 0.12029(10) 0.21466(19) 0.0317(4) Uani 1 1 d .
H10 H 0.7050 0.1688 0.2264 0.038 Uiso 1 1 calc R
C32 C 0.9091(3) 0.01856(10) 0.30055(18) 0.0314(4) Uani 1 1 d .
H40 H 1.0302 -0.0065 0.3750 0.038 Uiso 1 1 calc R
O1 O 0.18839(19) 0.34712(6) 0.05555(12) 0.0254(3) Uani 1 1 d .
H1 H 0.0674 0.3593 -0.0232 0.038 Uiso 1 1 d R
O2 O 0.3634(2) 0.23965(7) 0.46910(13) 0.0292(3) Uani 1 1 d .
H5 H 0.3052 0.2167 0.5000 0.044 Uiso 1 1 d R
C1 C 0.1245(3) 0.32711(8) 0.13569(16) 0.0203(3) Uani 1 1 d .
C2 C 0.2121(3) 0.27295(8) 0.34522(16) 0.0215(4) Uani 1 1 d .
C3 C -0.0825(3) 0.33998(9) 0.09262(17) 0.0247(4) Uani 1 1 d .
H2 H -0.1846 0.3621 0.0052 0.030 Uiso 1 1 calc R
C4 C 0.2763(3) 0.29364(8) 0.26327(16) 0.0205(3) Uani 1 1 d .
C6 C 0.0082(3) 0.28676(9) 0.30581(18) 0.0262(4) Uani 1 1 d .
H4 H -0.0303 0.2736 0.3646 0.031 Uiso 1 1 calc R
C8 C -0.1380(3) 0.32018(10) 0.17887(18) 0.0282(4) Uani 1 1 d .
H3 H -0.2781 0.3297 0.1505 0.034 Uiso 1 1 calc R
C11 C 0.5009(3) 0.28114(10) 0.31133(19) 0.0299(4) Uani 1 1 d .
H45 H 0.6010 0.2869 0.4132 0.045 Uiso 1 1 calc R
H46 H 0.5355 0.3151 0.2660 0.045 Uiso 1 1 calc R
H47 H 0.5127 0.2332 0.2862 0.045 Uiso 1 1 calc R
S1 S 0.09595(10) 0.09918(3) 0.11710(6) 0.0439(2) Uani 1 1 d .
C13 C 0.0872(3) 0.01247(10) 0.0701(2) 0.0336(4) Uani 1 1 d .
C14 C 0.2588(4) -0.02591(12) 0.1804(2) 0.0401(5) Uani 1 1 d .
C15 C 0.3210(4) 0.08569(14) 0.2815(3) 0.0484(6) Uani 1 1 d .
H25 H 0.3902 0.1211 0.3518 0.058 Uiso 1 1 calc R
C16 C 0.3902(4) 0.01812(16) 0.3006(2) 0.0513(6) Uani 1 1 d .
H24 H 0.5154 0.0015 0.3865 0.062 Uiso 1 1 calc R

loop_
_atom_site_aniso_label
_atom_site_aniso_U_11
_atom_site_aniso_U_22
_atom_site_aniso_U_33
_atom_site_aniso_U_23
_atom_site_aniso_U_13
_atom_site_aniso_U_12
N2 0.0291(8) 0.0298(8) 0.0212(7) -0.0081(6) 0.0133(6) -0.0064(6)
C26 0.0226(8) 0.0193(8) 0.0164(7) -0.0012(6) 0.0109(7) -0.0027(6)
C27 0.0325(9) 0.0191(8) 0.0225(8) -0.0005(6) 0.0078(8) -0.0007(7)
C30 0.0275(9) 0.0228(8) 0.0243(8) -0.0039(6) 0.0099(7) 0.0027(6)
C31 0.0323(10) 0.0259(9) 0.0299(9) -0.0101(7) 0.0149(8) -0.0010(7)
C32 0.0304(9) 0.0273(9) 0.0206(8) -0.0006(6) 0.0069(7) -0.0013(7)
O1 0.0288(6) 0.0278(6) 0.0190(6) 0.0059(4) 0.0141(5) 0.0072(5)
O2 0.0261(6) 0.0358(7) 0.0221(6) 0.0101(5) 0.0127(5) 0.0013(5)
C1 0.0247(8) 0.0167(7) 0.0166(7) -0.0026(5) 0.0109(6) -0.0005(6)
C2 0.0223(8) 0.0196(7) 0.0168(7) -0.0005(6) 0.0088(7) -0.0019(6)
C3 0.0208(8) 0.0254(8) 0.0187(7) -0.0004(6) 0.0069(7) 0.0010(6)
C4 0.0224(8) 0.0175(7) 0.0188(7) -0.0003(5) 0.0109(6) 0.0001(6)
C6 0.0249(9) 0.0302(9) 0.0239(8) -0.0006(6) 0.0149(7) -0.0039(6)
C8 0.0191(8) 0.0340(9) 0.0260(8) -0.0028(7) 0.0106(7) -0.0015(7)
C11 0.0274(9) 0.0341(10) 0.0308(9) 0.0114(7) 0.0188(8) 0.0087(7)
S1 0.0495(4) 0.0377(3) 0.0499(4) -0.0043(2) 0.0328(3) -0.0030(2)
C13 0.0386(11) 0.0336(10) 0.0388(11) 0.0017(8) 0.0287(10) -0.0003(8)
C14 0.0412(11) 0.0438(11) 0.0387(11) 0.0020(9) 0.0258(10) -0.0019(9)
C15 0.0471(13) 0.0573(14) 0.0463(13) -0.0112(11) 0.0310(12) -0.0134(11)
C16 0.0422(12) 0.0713(17) 0.0386(12) 0.0042(11) 0.0233(11) -0.0034(11)

loop_
_atom_type_symbol
_atom_type_description
_atom_type_scat_dispersion_real
_atom_type_scat_dispersion_imag
_atom_type_scat_source
C C 0.0030 0.0020 'International Tables Vol C Tables 4.2.6.8 and 6.1.1.4'
H H 0.0000 0.0000 'International Tables Vol C Tables 4.2.6.8 and 6.1.1.4'
N N 0.0060 0.0030 'International Tables Vol C Tables 4.2.6.8 and 6.1.1.4'
O O 0.0110 0.0060 'International Tables Vol C Tables 4.2.6.8 and 6.1.1.4'
S S 0.1250 0.1230 'International Tables Vol C Tables 4.2.6.8 and 6.1.1.4'

loop_
_geom_angle_atom_site_label_1
_geom_angle_atom_site_label_2
_geom_angle_atom_site_label_3
_geom_angle
_geom_angle_site_symmetry_1
_geom_angle_site_symmetry_3
C31 N2 C32 117.15(15) . .
C27 C26 C30 116.69(15) . .
C27 C26 C26 122.02(18) . 3_655
C30 C26 C26 121.29(18) . 3_655
C32 C27 C26 119.81(17) . .
C32 C27 H11 120.1 . .
C26 C27 H11 120.1 . .
C31 C30 C26 119.36(16) . .
C31 C30 H9 120.3 . .
C26 C30 H9 120.3 . .
N2 C31 C30 123.78(17) . .
N2 C31 H10 118.1 . .
C30 C31 H10 118.1 . .
N2 C32 C27 123.19(17) . .
N2 C32 H40 118.4 . .
C27 C32 H40 118.4 . .
C1 O1 H1 102.2 . .
C2 O2 H5 111.2 . .
O1 C1 C3 121.54(15) . .
O1 C1 C4 117.32(15) . .
C3 C1 C4 121.14(15) . .
O2 C2 C6 121.42(15) . .
O2 C2 C4 116.41(15) . .
C6 C2 C4 122.15(15) . .
C8 C3 C1 119.40(16) . .
C8 C3 H2 120.3 . .
C1 C3 H2 120.3 . .
C2 C4 C1 117.61(15) . .
C2 C4 C11 121.18(15) . .
C1 C4 C11 121.21(15) . .
C8 C6 C2 118.68(16) . .
C8 C6 H4 120.7 . .
C2 C6 H4 120.7 . .
C6 C8 C3 120.98(16) . .
C6 C8 H3 119.5 . .
C3 C8 H3 119.5 . .
C4 C11 H45 109.5 . .
C4 C11 H46 109.5 . .
H45 C11 H46 109.5 . .
C4 C11 H47 109.5 . .
H45 C11 H47 109.5 . .
H46 C11 H47 109.5 . .
C15 S1 C13 92.49(12) . .
C14 C13 C13 128.2(2) . 3
C14 C13 S1 111.31(16) . .
C13 C13 S1 120.5(2) 3 .
C13 C14 C16 110.3(2) . .
C16 C15 S1 111.67(19) . .
C16 C15 H25 124.2 . .
S1 C15 H25 124.2 . .
C15 C16 C14 114.2(2) . .
C15 C16 H24 122.9 . .
C14 C16 H24 122.9 . .

loop_
_geom_bond_atom_site_label_1
_geom_bond_atom_site_label_2
_geom_bond_distance
_geom_bond_site_symmetry_2
N2 C31 1.321(3) .
N2 C32 1.338(3) .
C26 C27 1.387(2) .
C26 C30 1.396(3) .
C26 C26 1.488(3) 3_655
C27 C32 1.382(2) .
C27 H11 0.9500 .
C30 C31 1.384(2) .
C30 H9 0.9500 .
C31 H10 0.9500 .
C32 H40 0.9500 .
O1 C1 1.374(2) .
O1 H1 0.8742 .
O2 C2 1.373(2) .
O2 H5 0.8577 .
C1 C3 1.395(3) .
C1 C4 1.400(2) .
C2 C6 1.391(3) .
C2 C4 1.400(2) .
C3 C8 1.390(2) .
C3 H2 0.9500 .
C4 C11 1.504(3) .
C6 C8 1.388(2) .
C6 H4 0.9500 .
C8 H3 0.9500 .
C11 H45 0.9800 .
C11 H46 0.9800 .
C11 H47 0.9800 .
S1 C15 1.693(3) .
S1 C13 1.728(2) .
C13 C14 1.394(3) .
C13 C13 1.464(4) 3
C14 C16 1.429(3) .
C15 C16 1.358(4) .
C15 H25 0.9500 .
C16 H24 0.9500 .

loop_
_geom_torsion_atom_site_label_1
_geom_torsion_atom_site_label_2
_geom_torsion_atom_site_label_3
_geom_torsion_atom_site_label_4
_geom_torsion
_geom_torsion_site_symmetry_1
_geom_torsion_site_symmetry_4
C30 C26 C27 C32 1.2(3) . .
C26 C26 C27 C32 -178.96(19) 3_655 .
C27 C26 C30 C31 -0.5(3) . .
C26 C26 C30 C31 179.61(19) 3_655 .
C32 N2 C31 C30 1.3(3) . .
C26 C30 C31 N2 -0.7(3) . .
C31 N2 C32 C27 -0.6(3) . .
C26 C27 C32 N2 -0.7(3) . .
O1 C1 C3 C8 -178.53(14) . .
C4 C1 C3 C8 1.0(2) . .
O2 C2 C4 C1 179.40(13) . .
C6 C2 C4 C1 -2.2(2) . .
O2 C2 C4 C11 -1.3(2) . .
C6 C2 C4 C11 177.08(16) . .
O1 C1 C4 C2 -179.82(13) . .
C3 C1 C4 C2 0.6(2) . .
O1 C1 C4 C11 0.9(2) . .
C3 C1 C4 C11 -178.65(15) . .
O2 C2 C6 C8 -179.60(15) . .
C4 C2 C6 C8 2.1(3) . .
C2 C6 C8 C3 -0.4(3) . .
C1 C3 C8 C6 -1.1(3) . .
C15 S1 C13 C14 -0.85(17) . .
C15 S1 C13 C13 178.4(2) . 3
C13 C13 C14 C16 -178.6(2) 3 .
S1 C13 C14 C16 0.6(2) . .
C13 S1 C15 C16 0.89(19) . .
S1 C15 C16 C14 -0.7(3) . .
C13 C14 C16 C15 0.1(3) . .
